data_2221105
loop_
_publ_author_name
'Nie, Xiao-Yan'
'Li, Qian-Zhu'

_publ_section_title
;Poly[[di-\m~3~-nicotinato-hemi-\m~4~-oxalato-hemi-\m~2~-oxalato-neodymium(III)silver(I)]
 dihydrate]
;
_journal_coeditor_code HY2180
_journal_issue 3
_journal_name_full 'Acta Crystallographica Section E'
_journal_page_first m328
_journal_page_last m329
_journal_paper_doi 10.1107/S1600536809005947
_journal_volume 65
_journal_year 2009
_chemical_formula_iupac '[Ag Nd (C6 H4 N O2)2 (C2 O4)], 2H2 O'
_chemical_formula_moiety 'C14 H8 Ag N2 Nd O8, 2(H2 O)'
_chemical_formula_sum 'C14 H12 Ag N2 Nd O10'
_chemical_formula_weight 620.37
_chemical_name_systematic
;
Poly[[di-\m~3~-nicotinato-hemi-\m~4~-oxalato-hemi-\m~2~-oxalato-
neodymium(III)silver(I)] dihydrate]
;
_space_group_IT_number 14
_symmetry_cell_setting monoclinic
_symmetry_space_group_name_Hall '-P 2ybc'
_symmetry_space_group_name_H-M 'P 1 21/c 1'
_atom_sites_solution_hydrogens geom
_atom_sites_solution_primary direct
_atom_sites_solution_secondary difmap
_audit_creation_method SHELXL-97
_cell_angle_alpha 90.00
_cell_angle_beta 116.9920(10)
_cell_angle_gamma 90.00
_cell_formula_units_Z 4
_cell_length_a 9.74410(10)
_cell_length_b 22.4015(4)
_cell_length_c 9.20500(10)
_cell_measurement_reflns_used 5837
_cell_measurement_temperature 296(2)
_cell_measurement_theta_max 27.90
_cell_measurement_theta_min 2.82
_cell_volume 1790.42(4)
_computing_cell_refinement 'SAINT (Bruker, 2007)'
_computing_data_collection 'APEX2 (Bruker, 2007)'
_computing_data_reduction 'SAINT (Bruker, 2007)'
_computing_molecular_graphics 'SHELXTL (Sheldrick, 2008) and DIAMOND (Brandenburg & Putz, 1999)'
_computing_publication_material 'SHELXTL (Sheldrick, 2008)'
_computing_structure_refinement 'SHELXL97 (Sheldrick, 2008)'
_computing_structure_solution 'SHELXS97 (Sheldrick, 2008)'
_diffrn_ambient_temperature 296(2)
_diffrn_measured_fraction_theta_full 0.996
_diffrn_measured_fraction_theta_max 0.996
_diffrn_measurement_device_type 'Bruker APEXII CCD'
_diffrn_measurement_method '\f and \w'
_diffrn_radiation_monochromator graphite
_diffrn_radiation_source 'fine-focus sealed tube'
_diffrn_radiation_type MoK\a
_diffrn_radiation_wavelength 0.71073
_diffrn_reflns_av_R_equivalents 0.0581
_diffrn_reflns_av_sigmaI/netI 0.0486
_diffrn_reflns_limit_h_max 11
_diffrn_reflns_limit_h_min -11
_diffrn_reflns_limit_k_max 26
_diffrn_reflns_limit_k_min -26
_diffrn_reflns_limit_l_max 11
_diffrn_reflns_limit_l_min -11
_diffrn_reflns_number 13299
_diffrn_reflns_theta_full 25.20
_diffrn_reflns_theta_max 25.20
_diffrn_reflns_theta_min 2.35
_exptl_absorpt_coefficient_mu 4.020
_exptl_absorpt_correction_T_max 0.439
_exptl_absorpt_correction_T_min 0.317
_exptl_absorpt_correction_type multi-scan
_exptl_absorpt_process_details '(SADABS; Sheldrick, 1996)'
_exptl_crystal_colour pale-purple
_exptl_crystal_density_diffrn 2.301
_exptl_crystal_density_method 'not measured'
_exptl_crystal_description block
_exptl_crystal_F_000 1188
_exptl_crystal_size_max 0.30
_exptl_crystal_size_mid 0.25
_exptl_crystal_size_min 0.21
_refine_diff_density_max 1.049
_refine_diff_density_min -0.738
_refine_ls_extinction_method none
_refine_ls_goodness_of_fit_ref 1.054
_refine_ls_hydrogen_treatment constr
_refine_ls_matrix_type full
_refine_ls_number_parameters 253
_refine_ls_number_reflns 3202
_refine_ls_number_restraints 6
_refine_ls_restrained_S_all 1.053
_refine_ls_R_factor_all 0.0409
_refine_ls_R_factor_gt 0.0313
_refine_ls_shift/su_max 0.000
_refine_ls_shift/su_mean 0.000
_refine_ls_structure_factor_coef Fsqd
_refine_ls_weighting_details 'calc w=1/[\s^2^(Fo^2^)+(0.0246P)^2^+1.8836P] where P=(Fo^2^+2Fc^2^)/3'
_refine_ls_weighting_scheme calc
_refine_ls_wR_factor_gt 0.0670
_refine_ls_wR_factor_ref 0.0721
_reflns_number_gt 2645
_reflns_number_total 3202
_reflns_threshold_expression I>2\s(I)
_cod_data_source_file hy2180.cif
_cod_data_source_block I
_cod_depositor_comments
;
The following automatic conversions were performed:
'_symmetry_cell_setting' value 'Monoclinic' changed to 'monoclinic'
according to '/home/saulius/struct/CIF-dictionaries/cif_core.dic'
dictionary named 'cif_core.dic' version 2.4.1 from 2010-06-29.

Automatic conversion script
Id: cif_fix_enum 1527 2010-12-29 10:47:43Z saulius 

The following automatic conversions were performed:

'_symmetry_cell_setting' value 'Monoclinic' changed to 'monoclinic'
according to /home/saulius/struct/CIF-dictionaries/cif_core.dic
dictionary named 'cif_core.dic' version 2.4.1 from 2010-06-29.

Automatic conversion script
Id: cif_fix_values 1715 2011-07-08 13:25:40Z adriana 
;
_cod_original_sg_symbol_H-M 'P 21/c'
_cod_database_code 2221105
_cod_database_fobs_code 2221105

loop_
_symmetry_equiv_pos_as_xyz
'x, y, z'
'-x, y+1/2, -z+1/2'
'-x, -y, -z'
'x, -y-1/2, z-1/2'

loop_
_atom_site_type_symbol
_atom_site_label
_atom_site_fract_x
_atom_site_fract_y
_atom_site_fract_z
_atom_site_U_iso_or_equiv
_atom_site_adp_type
_atom_site_calc_flag
_atom_site_refinement_flags
_atom_site_occupancy
_atom_site_disorder_assembly
_atom_site_disorder_group
Ag Ag1 0.17888(6) 0.14737(2) 0.01878(7) 0.05145(17) Uani d . 1 . .
C C1 0.3858(6) -0.0646(2) 0.9171(6) 0.0253(11) Uani d . 1 . .
N N1 0.6264(5) -0.1161(2) 1.0156(6) 0.0364(11) Uani d . 1 . .
Nd Nd1 0.14173(3) 0.008872(12) 0.38289(3) 0.01977(10) Uani d . 1 . .
O O1 0.2914(4) -0.00473(16) 0.6779(4) 0.0309(9) Uani d . 1 . .
O O1W 0.3918(8) 0.1959(3) 0.4391(7) 0.098(2) Uani d D 1 . .
H H1W 0.4095 0.2081 0.3629 0.147 Uiso d RD 1 . .
H H2W 0.3907 0.1585 0.4384 0.147 Uiso d RD 1 . .
C C2 0.5159(6) -0.0809(2) 0.9055(7) 0.0320(13) Uani d . 1 . .
H H2 0.5286 -0.0671 0.8172 0.038 Uiso calc R 1 . .
N N2 0.0364(5) 0.2168(2) 0.0474(6) 0.0367(11) Uani d . 1 . .
O O2 0.1337(4) -0.02728(19) 0.7871(4) 0.0361(9) Uani d . 1 . .
O O2W 0.4855(9) 0.7657(3) 0.7785(9) 0.119(3) Uani d D 1 . .
H H4W 0.5387 0.7427 0.8560 0.178 Uiso d RD 1 . .
H H3W 0.4683 0.7974 0.8159 0.178 Uiso d RD 1 . .
C C3 0.6065(7) -0.1347(3) 1.1434(7) 0.0426(15) Uani d . 1 . .
H H3 0.6804 -0.1597 1.2194 0.051 Uiso calc R 1 . .
O O3 0.1134(4) 0.38638(16) -0.0591(5) 0.0368(10) Uani d . 1 . .
C C4 0.4824(7) -0.1187(3) 1.1673(7) 0.0402(15) Uani d . 1 . .
H H4 0.4745 -0.1310 1.2597 0.048 Uiso calc R 1 . .
O O4 -0.0282(5) 0.42752(17) 0.0429(5) 0.0371(9) Uani d . 1 . .
C C5 0.3706(7) -0.0841(3) 1.0515(7) 0.0339(13) Uani d . 1 . .
H H5 0.2838 -0.0736 1.0633 0.041 Uiso calc R 1 . .
O O5 0.1169(4) 0.05546(16) 0.1296(4) 0.0315(9) Uani d . 1 . .
C C6 0.2600(6) -0.0288(2) 0.7832(6) 0.0278(12) Uani d . 1 . .
O O6 -0.0401(4) 0.05896(15) -0.1370(4) 0.0278(8) Uani d . 1 . .
C C7 -0.0146(6) 0.3216(2) 0.0401(6) 0.0276(12) Uani d . 1 . .
O O7 0.3853(4) 0.06386(16) 0.4497(4) 0.0278(8) Uani d . 1 . .
C C8 0.0645(6) 0.2733(2) 0.0224(7) 0.0305(13) Uani d . 1 . .
H H8 0.1414 0.2804 -0.0087 0.037 Uiso calc R 1 . .
O O8 0.6416(4) 0.05526(16) 0.5788(4) 0.0298(9) Uani d . 1 . .
C C9 -0.0735(7) 0.2077(3) 0.0938(8) 0.0465(16) Uani d . 1 . .
H H9 -0.0935 0.1687 0.1131 0.056 Uiso calc R 1 . .
C C10 -0.1580(8) 0.2526(3) 0.1142(9) 0.0530(18) Uani d . 1 . .
H H10 -0.2342 0.2441 0.1455 0.064 Uiso calc R 1 . .
C C11 -0.1288(7) 0.3105(3) 0.0878(7) 0.0409(15) Uani d . 1 . .
H H11 -0.1844 0.3419 0.1017 0.049 Uiso calc R 1 . .
C C12 0.0257(6) 0.3829(2) 0.0058(6) 0.0265(12) Uani d . 1 . .
C C13 0.0207(6) 0.0329(2) -0.0029(6) 0.0246(11) Uani d . 1 . .
C C14 0.5076(6) 0.0349(2) 0.5090(6) 0.0224(11) Uani d . 1 . .

loop_
_atom_site_aniso_label
_atom_site_aniso_U_11
_atom_site_aniso_U_22
_atom_site_aniso_U_33
_atom_site_aniso_U_12
_atom_site_aniso_U_13
_atom_site_aniso_U_23
Ag1 0.0384(3) 0.0263(3) 0.0940(4) 0.0076(2) 0.0339(3) 0.0094(2)
C1 0.021(3) 0.024(3) 0.028(3) 0.002(2) 0.008(2) -0.002(2)
N1 0.028(3) 0.034(3) 0.046(3) 0.005(2) 0.016(2) 0.006(2)
Nd1 0.01772(16) 0.02063(17) 0.02011(15) 0.00101(11) 0.00786(12) 0.00165(11)
O1 0.028(2) 0.038(2) 0.0226(19) 0.0006(17) 0.0074(17) 0.0061(16)
O1W 0.122(6) 0.076(4) 0.107(5) -0.015(4) 0.060(5) 0.011(4)
C2 0.032(3) 0.030(3) 0.039(3) 0.006(3) 0.020(3) 0.010(3)
N2 0.033(3) 0.023(3) 0.053(3) 0.000(2) 0.019(3) 0.004(2)
O2 0.021(2) 0.056(3) 0.029(2) 0.0094(19) 0.0094(18) 0.0049(18)
O2W 0.162(7) 0.076(5) 0.122(6) -0.005(5) 0.067(6) -0.004(4)
C3 0.037(4) 0.041(4) 0.038(4) 0.011(3) 0.007(3) 0.015(3)
O3 0.038(2) 0.025(2) 0.059(3) -0.0018(18) 0.031(2) 0.0047(18)
C4 0.054(4) 0.041(4) 0.025(3) 0.007(3) 0.017(3) 0.009(3)
O4 0.045(2) 0.026(2) 0.037(2) 0.0057(19) 0.015(2) -0.0050(17)
C5 0.031(3) 0.040(4) 0.034(3) 0.003(3) 0.018(3) 0.000(3)
O5 0.035(2) 0.033(2) 0.0225(19) -0.0102(18) 0.0096(18) -0.0002(16)
C6 0.022(3) 0.027(3) 0.028(3) 0.003(2) 0.005(3) -0.005(2)
O6 0.031(2) 0.024(2) 0.0236(19) 0.0007(16) 0.0081(17) 0.0009(15)
C7 0.028(3) 0.022(3) 0.036(3) -0.002(2) 0.017(3) -0.001(2)
O7 0.022(2) 0.025(2) 0.036(2) 0.0043(16) 0.0123(18) 0.0038(16)
C8 0.025(3) 0.026(3) 0.045(3) 0.001(2) 0.019(3) 0.003(2)
O8 0.017(2) 0.030(2) 0.037(2) -0.0010(16) 0.0078(18) -0.0072(16)
C9 0.047(4) 0.030(4) 0.068(5) -0.009(3) 0.031(4) 0.009(3)
C10 0.052(4) 0.048(4) 0.077(5) -0.001(3) 0.046(4) 0.011(4)
C11 0.039(4) 0.037(4) 0.054(4) 0.004(3) 0.028(3) 0.003(3)
C12 0.024(3) 0.024(3) 0.025(3) 0.006(2) 0.006(3) 0.000(2)
C13 0.025(3) 0.026(3) 0.027(3) 0.001(2) 0.015(3) -0.002(2)
C14 0.024(3) 0.032(3) 0.016(2) 0.003(2) 0.012(2) 0.001(2)

loop_
_atom_type_symbol
_atom_type_description
_atom_type_scat_dispersion_real
_atom_type_scat_dispersion_imag
_atom_type_scat_source
C C 0.0033 0.0016 'International Tables Vol C Tables 4.2.6.8 and 6.1.1.4'
H H 0.0000 0.0000 'International Tables Vol C Tables 4.2.6.8 and 6.1.1.4'
N N 0.0061 0.0033 'International Tables Vol C Tables 4.2.6.8 and 6.1.1.4'
O O 0.0106 0.0060 'International Tables Vol C Tables 4.2.6.8 and 6.1.1.4'
Ag Ag -0.8971 1.1015 'International Tables Vol C Tables 4.2.6.8 and 6.1.1.4'
Nd Nd -0.1943 3.0179 'International Tables Vol C Tables 4.2.6.8 and 6.1.1.4'

loop_
_geom_angle_atom_site_label_1
_geom_angle_atom_site_label_2
_geom_angle_atom_site_label_3
_geom_angle_site_symmetry_1
_geom_angle_site_symmetry_3
_geom_angle
_geom_angle_publ_flag
N1 Ag1 N2 3_656 . 153.22(18) ?
N1 Ag1 O5 3_656 . 100.53(15) ?
N2 Ag1 O5 . . 104.74(15) ?
C2 C1 C5 . . 117.7(5) ?
C2 C1 C6 . . 120.9(5) ?
C5 C1 C6 . . 121.3(5) ?
C3 N1 C2 . . 117.2(5) ?
C3 N1 Ag1 . 3_656 120.6(4) ?
C2 N1 Ag1 . 3_656 122.1(4) ?
O4 Nd1 O8 2_545 3_656 89.54(13) ?
O4 Nd1 O1 2_545 . 73.01(13) ?
O8 Nd1 O1 3_656 . 74.10(12) ?
O4 Nd1 O3 2_545 4_566 123.80(13) ?
O8 Nd1 O3 3_656 4_566 135.02(12) ?
O1 Nd1 O3 . 4_566 86.96(13) ?
O4 Nd1 O2 2_545 3_556 78.22(13) ?
O8 Nd1 O2 3_656 3_556 144.59(13) ?
O1 Nd1 O2 . 3_556 131.08(12) ?
O3 Nd1 O2 4_566 3_556 77.22(14) ?
O4 Nd1 O5 2_545 . 137.30(12) ?
O8 Nd1 O5 3_656 . 95.33(12) ?
O1 Nd1 O5 . . 148.77(12) ?
O3 Nd1 O5 4_566 . 80.10(13) ?
O2 Nd1 O5 3_556 . 73.50(12) ?
O4 Nd1 O7 2_545 . 145.13(12) ?
O8 Nd1 O7 3_656 . 65.86(12) ?
O1 Nd1 O7 . . 76.51(12) ?
O3 Nd1 O7 4_566 . 70.23(12) ?
O2 Nd1 O7 3_556 . 135.96(12) ?
O5 Nd1 O7 . . 72.38(12) ?
O4 Nd1 O6 2_545 3 75.69(12) ?
O8 Nd1 O6 3_656 3 74.76(11) ?
O1 Nd1 O6 . 3 135.45(12) ?
O3 Nd1 O6 4_566 3 137.26(12) ?
O2 Nd1 O6 3_556 3 70.06(12) ?
O5 Nd1 O6 . 3 64.96(11) ?
O7 Nd1 O6 . 3 117.43(11) ?
C6 O1 Nd1 . . 132.4(3) ?
H1W O1W H2W . . 109.0 ?
N1 C2 C1 . . 123.4(5) ?
N1 C2 H2 . . 118.3 ?
C1 C2 H2 . . 118.3 ?
C9 N2 C8 . . 117.2(5) ?
C9 N2 Ag1 . . 125.2(4) ?
C8 N2 Ag1 . . 117.6(4) ?
C6 O2 Nd1 . 3_556 142.6(3) ?
H4W O2W H3W . . 109.4 ?
N1 C3 C4 . . 123.2(5) ?
N1 C3 H3 . . 118.4 ?
C4 C3 H3 . . 118.4 ?
C12 O3 Nd1 . 4_565 109.5(3) ?
C5 C4 C3 . . 118.2(5) ?
C5 C4 H4 . . 120.9 ?
C3 C4 H4 . . 120.9 ?
C12 O4 Nd1 . 2 176.5(4) ?
C4 C5 C1 . . 120.3(5) ?
C4 C5 H5 . . 119.8 ?
C1 C5 H5 . . 119.8 ?
C13 O5 Nd1 . . 117.2(3) ?
C13 O5 Ag1 . . 98.5(3) ?
Nd1 O5 Ag1 . . 143.11(15) ?
O2 C6 O1 . . 126.6(5) ?
O2 C6 C1 . . 115.8(5) ?
O1 C6 C1 . . 117.5(5) ?
C13 O6 Nd1 . 3 115.0(3) ?
C8 C7 C11 . . 117.8(5) ?
C8 C7 C12 . . 118.6(5) ?
C11 C7 C12 . . 123.6(5) ?
C14 O7 Nd1 . . 117.7(3) ?
N2 C8 C7 . . 123.6(5) ?
N2 C8 H8 . . 118.2 ?
C7 C8 H8 . . 118.2 ?
C14 O8 Nd1 . 3_656 119.5(3) ?
N2 C9 C10 . . 123.5(6) ?
N2 C9 H9 . . 118.3 ?
C10 C9 H9 . . 118.3 ?
C9 C10 C11 . . 119.0(6) ?
C9 C10 H10 . . 120.5 ?
C11 C10 H10 . . 120.5 ?
C10 C11 C7 . . 119.0(6) ?
C10 C11 H11 . . 120.5 ?
C7 C11 H11 . . 120.5 ?
O4 C12 O3 . . 123.2(5) ?
O4 C12 C7 . . 119.5(5) ?
O3 C12 C7 . . 117.4(5) ?
O6 C13 O5 . . 125.6(5) ?
O6 C13 C13 . 3 118.0(6) ?
O5 C13 C13 . 3 116.3(6) ?
O7 C14 O8 . . 127.1(5) ?
O7 C14 C14 . 3_656 116.6(5) ?
O8 C14 C14 . 3_656 116.3(5) ?

loop_
_geom_bond_atom_site_label_1
_geom_bond_atom_site_label_2
_geom_bond_site_symmetry_2
_geom_bond_distance
_geom_bond_publ_flag
Ag1 N1 3_656 2.176(5) y
Ag1 N2 . 2.180(5) y
Ag1 O5 . 2.491(3) y
C1 C2 . 1.369(7) ?
C1 C5 . 1.382(7) ?
C1 C6 . 1.514(7) ?
N1 C3 . 1.343(7) ?
N1 C2 . 1.348(7) ?
Nd1 O4 2_545 2.387(4) y
Nd1 O8 3_656 2.443(3) y
Nd1 O1 . 2.449(4) y
Nd1 O3 4_566 2.450(4) y
Nd1 O2 3_556 2.451(4) y
Nd1 O5 . 2.464(3) y
Nd1 O7 . 2.491(3) y
Nd1 O6 3 2.525(3) y
O1 C6 . 1.262(6) ?
O1W H1W . 0.8400 ?
O1W H2W . 0.8400 ?
C2 H2 . 0.9300 ?
N2 C9 . 1.336(7) ?
N2 C8 . 1.336(7) ?
O2 C6 . 1.248(6) ?
O2W H4W . 0.8400 ?
O2W H3W . 0.8400 ?
C3 C4 . 1.371(8) ?
C3 H3 . 0.9300 ?
O3 C12 . 1.247(6) ?
C4 C5 . 1.368(8) ?
C4 H4 . 0.9300 ?
O4 C12 . 1.247(6) ?
C5 H5 . 0.9300 ?
O5 C13 . 1.259(6) ?
O6 C13 . 1.246(6) ?
C7 C8 . 1.382(7) ?
C7 C11 . 1.391(7) ?
C7 C12 . 1.501(7) ?
O7 C14 . 1.244(6) ?
C8 H8 . 0.9300 ?
O8 C14 . 1.251(6) ?
C9 C10 . 1.366(9) ?
C9 H9 . 0.9300 ?
C10 C11 . 1.374(9) ?
C10 H10 . 0.9300 ?
C11 H11 . 0.9300 ?
C13 C13 3 1.536(11) ?
C14 C14 3_656 1.572(11) ?

loop_
_geom_hbond_atom_site_label_D
_geom_hbond_atom_site_label_H
_geom_hbond_atom_site_label_A
_geom_hbond_site_symmetry_A
_geom_hbond_distance_DH
_geom_hbond_distance_HA
_geom_hbond_distance_DA
_geom_hbond_angle_DHA
_geom_hbond_publ_flag
O2W H3W N1 1_565 0.84 2.63 3.308(9) 138 y
O2W H4W O1W 2_656 0.84 1.99 2.794(10) 160 y
O1W H2W O7 . 0.84 2.12 2.962(7) 176 y
O1W H1W O2W 3_666 0.84 2.07 2.890(9) 164 y
